data_2237438
loop_
_publ_author_name
Mehr-un-Nisa
'Munawar, Munawar Ali'
'Hall, Gabriel B.'
'Roberts, Sue A.'
'Hruby, Victor J.'

_publ_section_title
;
 <i>tert</i>-Butyl 4-(3,4-dichloroanilino)piperidine-1-carboxylate
;
_journal_coeditor_code ZL2529
_journal_issue 2
_journal_name_full 'Acta Crystallographica Section E'
_journal_page_first o205
_journal_paper_doi 10.1107/S1600536812051896
_journal_volume 69
_journal_year 2013
_chemical_formula_iupac 'C16 H22 Cl2 N2 O2'
_chemical_formula_sum 'C16 H22 Cl2 N2 O2'
_chemical_formula_weight 345.25
_chemical_name_common 'N-bac amine'
_chemical_name_systematic
;
<i>tert</i>-Butyl 4-(3,4-dichloroanilino)piperidine-1-carboxylate
;
_space_group_crystal_system orthorhombic
_space_group_IT_number 19
_space_group_name_Hall 'P 2ac 2ab'
_space_group_name_H-M_alt 'P 21 21 21'
_symmetry_space_group_name_Hall 'P 2ac 2ab'
_symmetry_space_group_name_H-M 'P 21 21 21'
_atom_sites_solution_hydrogens geom
_atom_sites_solution_primary direct
_atom_sites_solution_secondary difmap
_cell_angle_alpha 90
_cell_angle_beta 90
_cell_angle_gamma 90
_cell_formula_units_Z 4
_cell_length_a 9.7825(6)
_cell_length_b 10.6075(6)
_cell_length_c 16.8215(10)
_cell_measurement_reflns_used 9939
_cell_measurement_temperature 100.(2)
_cell_measurement_theta_max 40.0317
_cell_measurement_theta_min 2.8325
_cell_volume 1745.53(18)
_computing_cell_refinement 'SAINT (Bruker, 2009)'
_computing_data_collection 'APEX2 (Bruker, 2009)'
_computing_data_reduction 'SAINT (Bruker, 2009)'
_computing_molecular_graphics '<i>OLEX2</i> (Dolomanov <i>et al.</i>, 2009)'
_computing_publication_material 'publCIF (Westrip, 2010)'
_computing_structure_refinement 'SHELXL97 (Sheldrick, 2008)'
_computing_structure_solution 'SHELXS97 (Sheldrick, 2008)'
_diffrn_ambient_temperature 100.(2)
_diffrn_detector_area_resol_mean 8.3333
_diffrn_measured_fraction_theta_full 0.997
_diffrn_measured_fraction_theta_max 0.997
_diffrn_measurement_device_type 'Bruker Kappa APEXII DUO CCD'
_diffrn_measurement_method '\f and \w scans'
_diffrn_radiation_monochromator graphite
_diffrn_radiation_type MoK\a
_diffrn_radiation_wavelength 0.71073
_diffrn_reflns_av_R_equivalents 0.0244
_diffrn_reflns_av_sigmaI/netI 0.0374
_diffrn_reflns_limit_h_max 17
_diffrn_reflns_limit_h_min -19
_diffrn_reflns_limit_k_max 15
_diffrn_reflns_limit_k_min -20
_diffrn_reflns_limit_l_max 22
_diffrn_reflns_limit_l_min -32
_diffrn_reflns_number 34136
_diffrn_reflns_theta_full 43.73
_diffrn_reflns_theta_max 43.73
_diffrn_reflns_theta_min 2.27
_exptl_absorpt_coefficient_mu 0.379
_exptl_absorpt_correction_T_max 0.7487
_exptl_absorpt_correction_T_min 0.6620
_exptl_absorpt_correction_type multi-scan
_exptl_absorpt_process_details '(SADABS; Bruker, 2009)'
_exptl_crystal_colour 'clear colourless'
_exptl_crystal_density_diffrn 1.302
_exptl_crystal_density_method 'not measured'
_exptl_crystal_description rod
_exptl_crystal_F_000 728
_exptl_crystal_size_max 0.400
_exptl_crystal_size_mid 0.400
_exptl_crystal_size_min 0.300
_refine_diff_density_max 0.440
_refine_diff_density_min -0.193
_refine_ls_abs_structure_details 'Flack (1983), <b>???? Friedel pairs</b>'
_refine_ls_abs_structure_Flack -0.01(2)
_refine_ls_extinction_method none
_refine_ls_goodness_of_fit_ref 0.996
_refine_ls_hydrogen_treatment constr
_refine_ls_matrix_type full
_refine_ls_number_parameters 202
_refine_ls_number_reflns 13197
_refine_ls_number_restraints 0
_refine_ls_restrained_S_all 0.996
_refine_ls_R_factor_all 0.0454
_refine_ls_R_factor_gt 0.0339
_refine_ls_shift/su_max 0.002
_refine_ls_shift/su_mean 0.000
_refine_ls_structure_factor_coef Fsqd
_refine_ls_weighting_details 'calc w=1/[\s^2^(Fo^2^)+(0.0361P)^2^+0.1129P] where P=(Fo^2^+2Fc^2^)/3'
_refine_ls_weighting_scheme calc
_refine_ls_wR_factor_gt 0.0739
_refine_ls_wR_factor_ref 0.0786
_reflns_number_gt 11079
_reflns_number_total 13197
_reflns_threshold_expression I>2sigma(I)
_cod_data_source_file zl2529.cif
_cod_data_source_block I
_cod_database_code 2237438
_cod_database_fobs_code 2237438

loop_
_space_group_symop_operation_xyz
'x, y, z'
'x+1/2, -y+1/2, -z'
'-x, y+1/2, -z+1/2'
'-x+1/2, -y, z+1/2'

loop_
_atom_site_type_symbol
_atom_site_label
_atom_site_fract_x
_atom_site_fract_y
_atom_site_fract_z
_atom_site_U_iso_or_equiv
_atom_site_adp_type
_atom_site_calc_flag
_atom_site_refinement_flags
_atom_site_occupancy
Cl Cl1 -0.08164(2) 0.97197(2) 0.972015(11) 0.02294(4) Uani d . 1
Cl Cl2 0.13863(19) 0.75577(18) 0.941766(10) 0.01982(3) Uani d . 1
O O1 0.10534(5) 0.83348(5) 0.29230(3) 0.01589(9) Uani d . 1
O O2 -0.11737(5) 0.79311(6) 0.32343(3) 0.01988(10) Uani d . 1
C C14 0.06777(12) 0.63102(8) 0.22473(6) 0.03006(19) Uani d . 1
H H14A 0.1276 0.595 0.2655 0.045 Uiso calc R 1
H H14B 0.0822 0.5867 0.1743 0.045 Uiso calc R 1
H H14C -0.0278 0.6217 0.2412 0.045 Uiso calc R 1
C C3 0.13364(7) 0.82954(6) 0.78917(4) 0.01425(10) Uani d . 1
H H3 0.2006 0.7658 0.7815 0.017 Uiso calc R 1
C C13 0.10078(8) 0.77016(7) 0.21416(4) 0.01681(11) Uani d . 1
C C12 -0.00406(7) 0.83543(6) 0.34047(4) 0.01344(10) Uani d . 1
N N2 0.02566(6) 0.89021(6) 0.41112(4) 0.01450(9) Uani d . 1
C C10 0.15552(7) 0.95171(7) 0.43015(4) 0.01648(11) Uani d . 1
H H10A 0.1433 1.0444 0.4296 0.02 Uiso calc R 1
H H10B 0.2247 0.9295 0.3895 0.02 Uiso calc R 1
C C11 0.20526(7) 0.90986(8) 0.51199(4) 0.01733(12) Uani d . 1
H H11A 0.2881 0.9585 0.5263 0.021 Uiso calc R 1
H H11B 0.2306 0.8196 0.5099 0.021 Uiso calc R 1
C C7 0.09632(7) 0.92909(7) 0.57613(4) 0.01480(10) Uani d . 1
H H7 0.0784 1.0215 0.5816 0.018 Uiso calc R 1
N N1 0.14933(7) 0.88223(7) 0.65131(4) 0.01898(11) Uani d . 1
H H1 0.2255 0.8381 0.6502 0.023 Uiso calc R 1
C C4 0.08893(7) 0.90197(6) 0.72395(4) 0.01433(10) Uani d . 1
C C5 -0.01262(8) 0.99380(7) 0.73731(4) 0.01686(12) Uani d . 1
H H5 -0.0468 1.0417 0.6939 0.02 Uiso calc R 1
C C6 -0.06310(7) 1.01490(7) 0.81332(4) 0.01730(11) Uani d . 1
H H6 -0.1303 1.0783 0.8215 0.021 Uiso calc R 1
C C1 -0.01660(7) 0.94440(7) 0.87772(4) 0.01538(11) Uani d . 1
C C2 0.08092(7) 0.85036(6) 0.86435(4) 0.01397(10) Uani d . 1
C C9 -0.08241(7) 0.91113(7) 0.46944(4) 0.01573(10) Uani d . 1
H H9A -0.1662 0.8659 0.4528 0.019 Uiso calc R 1
H H9B -0.1039 1.0022 0.4724 0.019 Uiso calc R 1
C C8 -0.03699(7) 0.86400(7) 0.55099(4) 0.01653(11) Uani d . 1
H H8A -0.0228 0.7716 0.549 0.02 Uiso calc R 1
H H8B -0.1092 0.8818 0.5906 0.02 Uiso calc R 1
C C16 0.24662(8) 0.78782(8) 0.18424(5) 0.02256(14) Uani d . 1
H H16A 0.2688 0.8779 0.1832 0.034 Uiso calc R 1
H H16B 0.2547 0.753 0.1305 0.034 Uiso calc R 1
H H16C 0.3101 0.7439 0.2198 0.034 Uiso calc R 1
C C15 0.00084(9) 0.83714(10) 0.15914(5) 0.02569(16) Uani d . 1
H H15A -0.0908 0.8352 0.1826 0.039 Uiso calc R 1
H H15B -0.0007 0.7944 0.1075 0.039 Uiso calc R 1
H H15C 0.0297 0.9249 0.1519 0.039 Uiso calc R 1

loop_
_atom_site_aniso_label
_atom_site_aniso_U_11
_atom_site_aniso_U_22
_atom_site_aniso_U_33
_atom_site_aniso_U_12
_atom_site_aniso_U_13
_atom_site_aniso_U_23
Cl1 0.01965(7) 0.03505(10) 0.01412(7) 0.00661(7) 0.00311(6) 0.00055(6)
Cl2 0.02267(7) 0.02154(7) 0.01526(6) 0.00232(6) -0.00074(6) 0.00598(6)
O1 0.0154(2) 0.0189(2) 0.01340(19) -0.00364(16) 0.00210(15) -0.00379(17)
O2 0.0162(2) 0.0272(3) 0.0163(2) -0.00867(19) -0.00053(17) -0.00255(19)
C14 0.0419(5) 0.0163(3) 0.0320(4) -0.0073(3) 0.0078(4) -0.0062(3)
C3 0.0142(2) 0.0149(2) 0.0137(2) 0.0010(2) -0.0004(2) 0.0009(2)
C13 0.0203(3) 0.0166(3) 0.0135(2) -0.0034(2) 0.0022(2) -0.0035(2)
C12 0.0144(2) 0.0139(2) 0.0120(2) -0.0024(2) -0.00017(19) 0.00076(19)
N2 0.0122(2) 0.0189(2) 0.0124(2) -0.00349(18) 0.00084(17) -0.00202(18)
C10 0.0145(2) 0.0219(3) 0.0131(2) -0.0061(2) -0.0004(2) 0.0001(2)
C11 0.0132(2) 0.0253(3) 0.0135(3) 0.0000(2) -0.0002(2) -0.0005(2)
C7 0.0151(2) 0.0174(3) 0.0119(2) 0.0014(2) -0.00057(19) 0.0005(2)
N1 0.0201(3) 0.0252(3) 0.0116(2) 0.0098(2) 0.0005(2) 0.0014(2)
C4 0.0145(2) 0.0160(2) 0.0124(2) 0.0019(2) 0.0001(2) 0.00067(19)
C5 0.0173(3) 0.0190(3) 0.0142(3) 0.0052(2) 0.0003(2) 0.0022(2)
C6 0.0166(3) 0.0199(3) 0.0155(3) 0.0044(2) 0.0011(2) 0.0010(2)
C1 0.0140(2) 0.0188(3) 0.0133(2) 0.0005(2) 0.0013(2) 0.0004(2)
C2 0.0135(2) 0.0150(2) 0.0134(2) -0.0005(2) -0.0013(2) 0.00250(19)
C9 0.0132(2) 0.0197(3) 0.0143(2) -0.0003(2) 0.0008(2) -0.0017(2)
C8 0.0159(3) 0.0197(3) 0.0140(3) -0.0014(2) 0.0024(2) 0.0007(2)
C16 0.0219(3) 0.0250(3) 0.0208(3) -0.0014(3) 0.0062(3) -0.0042(3)
C15 0.0246(3) 0.0378(4) 0.0147(3) 0.0000(3) -0.0006(3) 0.0007(3)

loop_
_atom_type_symbol
_atom_type_description
_atom_type_scat_dispersion_real
_atom_type_scat_dispersion_imag
_atom_type_scat_source
C C 0.0033 0.0016 'International Tables Vol C Tables 4.2.6.8 and 6.1.1.4'
H H 0.0000 0.0000 'International Tables Vol C Tables 4.2.6.8 and 6.1.1.4'
N N 0.0061 0.0033 'International Tables Vol C Tables 4.2.6.8 and 6.1.1.4'
O O 0.0106 0.0060 'International Tables Vol C Tables 4.2.6.8 and 6.1.1.4'
Cl Cl 0.1484 0.1585 'International Tables Vol C Tables 4.2.6.8 and 6.1.1.4'

loop_
_geom_angle_atom_site_label_1
_geom_angle_atom_site_label_2
_geom_angle_atom_site_label_3
_geom_angle
C12 O1 C13 121.34(5)
C13 C14 H14A 109.5
C13 C14 H14B 109.5
H14A C14 H14B 109.5
C13 C14 H14C 109.5
H14A C14 H14C 109.5
H14B C14 H14C 109.5
C2 C3 C4 120.59(6)
C2 C3 H3 119.7
C4 C3 H3 119.7
O1 C13 C15 110.38(6)
O1 C13 C16 102.11(6)
C15 C13 C16 110.06(7)
O1 C13 C14 110.10(6)
C15 C13 C14 112.80(7)
C16 C13 C14 110.89(7)
O2 C12 O1 124.91(6)
O2 C12 N2 123.67(6)
O1 C12 N2 111.42(6)
C12 N2 C9 119.98(6)
C12 N2 C10 124.71(6)
C9 N2 C10 114.45(6)
N2 C10 C11 110.14(6)
N2 C10 H10A 109.6
C11 C10 H10A 109.6
N2 C10 H10B 109.6
C11 C10 H10B 109.6
H10A C10 H10B 108.1
C10 C11 C7 112.04(6)
C10 C11 H11A 109.2
C7 C11 H11A 109.2
C10 C11 H11B 109.2
C7 C11 H11B 109.2
H11A C11 H11B 107.9
N1 C7 C11 108.61(6)
N1 C7 C8 112.88(6)
C11 C7 C8 109.72(6)
N1 C7 H7 108.5
C11 C7 H7 108.5
C8 C7 H7 108.5
C4 N1 C7 124.62(6)
C4 N1 H1 117.7
C7 N1 H1 117.7
N1 C4 C3 118.43(6)
N1 C4 C5 123.40(6)
C3 C4 C5 118.14(6)
C6 C5 C4 120.58(6)
C6 C5 H5 119.7
C4 C5 H5 119.7
C5 C6 C1 120.90(7)
C5 C6 H6 119.6
C1 C6 H6 119.6
C6 C1 C2 118.73(6)
C6 C1 Cl1 120.08(5)
C2 C1 Cl1 121.19(5)
C3 C2 C1 121.01(6)
C3 C2 Cl2 118.14(5)
C1 C2 Cl2 120.85(5)
N2 C9 C8 110.10(6)
N2 C9 H9A 109.6
C8 C9 H9A 109.6
N2 C9 H9B 109.6
C8 C9 H9B 109.6
H9A C9 H9B 108.2
C9 C8 C7 110.34(6)
C9 C8 H8A 109.6
C7 C8 H8A 109.6
C9 C8 H8B 109.6
C7 C8 H8B 109.6
H8A C8 H8B 108.1
C13 C16 H16A 109.5
C13 C16 H16B 109.5
H16A C16 H16B 109.5
C13 C16 H16C 109.5
H16A C16 H16C 109.5
H16B C16 H16C 109.5
C13 C15 H15A 109.5
C13 C15 H15B 109.5
H15A C15 H15B 109.5
C13 C15 H15C 109.5
H15A C15 H15C 109.5
H15B C15 H15C 109.5

loop_
_geom_bond_atom_site_label_1
_geom_bond_atom_site_label_2
_geom_bond_distance
Cl1 C1 1.7338(7)
Cl2 C2 1.7382(7)
O1 C12 1.3425(8)
O1 C13 1.4767(8)
O2 C12 1.2298(8)
C14 C13 1.5213(11)
C14 H14A 0.98
C14 H14B 0.98
C14 H14C 0.98
C3 C2 1.3835(10)
C3 C4 1.4090(9)
C3 H3 0.95
C13 C15 1.5223(12)
C13 C16 1.5244(11)
C12 N2 1.3545(9)
N2 C9 1.4592(9)
N2 C10 1.4635(9)
C10 C11 1.5260(10)
C10 H10A 0.99
C10 H10B 0.99
C11 C7 1.5302(10)
C11 H11A 0.99
C11 H11B 0.99
C7 N1 1.4544(9)
C7 C8 1.5350(10)
C7 H7 1.0
N1 C4 1.3734(9)
N1 H1 0.88
C4 C5 1.4093(10)
C5 C6 1.3888(10)
C5 H5 0.95
C6 C1 1.3928(10)
C6 H6 0.95
C1 C2 1.3984(10)
C9 C8 1.5261(10)
C9 H9A 0.99
C9 H9B 0.99
C8 H8A 0.99
C8 H8B 0.99
C16 H16A 0.98
C16 H16B 0.98
C16 H16C 0.98
C15 H15A 0.98
C15 H15B 0.98
C15 H15C 0.98

loop_
_geom_hbond_atom_site_label_D
_geom_hbond_atom_site_label_H
_geom_hbond_atom_site_label_A
_geom_hbond_site_symmetry_A
_geom_hbond_distance_DH
_geom_hbond_distance_HA
_geom_hbond_distance_DA
_geom_hbond_angle_DHA
_geom_hbond_publ_flag
N1 H1 O2 2_566 0.88 2.12 2.9740(8) 163.4 y
C3 H3 O2 2_566 0.95 2.58 3.3486(9) 137.8 y

loop_
_geom_torsion_atom_site_label_1
_geom_torsion_atom_site_label_2
_geom_torsion_atom_site_label_3
_geom_torsion_atom_site_label_4
_geom_torsion
C12 O1 C13 C15 65.40(8)
C12 O1 C13 C16 -177.61(6)
C12 O1 C13 C14 -59.79(9)
C13 O1 C12 O2 -4.42(11)
C13 O1 C12 N2 175.50(6)
O2 C12 N2 C9 -5.18(11)
O1 C12 N2 C9 174.90(6)
O2 C12 N2 C10 -174.00(7)
O1 C12 N2 C10 6.08(10)
C12 N2 C10 C11 -134.30(7)
C9 N2 C10 C11 56.33(8)
N2 C10 C11 C7 -53.30(8)
C10 C11 C7 N1 177.63(6)
C10 C11 C7 C8 53.82(8)
C11 C7 N1 C4 169.17(7)
C8 C7 N1 C4 -68.92(9)
C7 N1 C4 C3 166.47(7)
C7 N1 C4 C5 -15.61(12)
C2 C3 C4 N1 176.69(7)
C2 C3 C4 C5 -1.34(10)
N1 C4 C5 C6 -175.62(7)
C3 C4 C5 C6 2.31(11)
C4 C5 C6 C1 -1.23(12)
C5 C6 C1 C2 -0.86(11)
C5 C6 C1 Cl1 -179.73(6)
C4 C3 C2 C1 -0.72(11)
C4 C3 C2 Cl2 178.95(5)
C6 C1 C2 C3 1.83(11)
Cl1 C1 C2 C3 -179.31(6)
C6 C1 C2 Cl2 -177.83(6)
Cl1 C1 C2 Cl2 1.03(9)
C12 N2 C9 C8 131.49(7)
C10 N2 C9 C8 -58.59(8)
N2 C9 C8 C7 56.87(7)
N1 C7 C8 C9 -176.41(6)
C11 C7 C8 C9 -55.13(8)
